data_7158231
loop_
_publ_author_name
'Yadav, Maruti B.'
'Jeong, Yeon Tae'

_publ_section_title
;
 A one-pot ring-closure and ring-opening sequence for the cascade
 synthesis of dihydrofurofurans and functionalized furans.
;
_journal_issue 34
_journal_name_full 'Organic &amp; biomolecular chemistry'
_journal_page_first 7409
_journal_page_last 7419
_journal_paper_doi 10.1039/d1ob01300a
_journal_volume 19
_journal_year 2021
_chemical_formula_moiety 'C33 H26 N2 O4'
_chemical_formula_sum 'C33 H26 N2 O4'
_chemical_formula_weight 514.56
_space_group_IT_number 14
_space_group_name_Hall '-P 2ybc'
_space_group_name_H-M_alt 'P 1 21/c 1'
_symmetry_cell_setting monoclinic
_symmetry_space_group_name_H-M 'P 1 21/c 1'
_atom_sites_solution_hydrogens geom
_atom_sites_solution_primary direct
_atom_sites_solution_secondary difmap
_audit_creation_method SHELXL-97
_audit_update_record
;
2021-05-12 deposited with the CCDC.	2021-08-02 downloaded from the CCDC.
;
_cell_angle_alpha 90.00
_cell_angle_beta 114.941(4)
_cell_angle_gamma 90.00
_cell_formula_units_Z 4
_cell_length_a 17.799(3)
_cell_length_b 9.2371(19)
_cell_length_c 18.139(3)
_cell_measurement_reflns_used 1344
_cell_measurement_temperature 200(2)
_cell_measurement_theta_max 20.189
_cell_measurement_theta_min 2.523
_cell_volume 2704.1(9)
_computing_molecular_graphics 'Ortep-3 for Windows (Farrugia, 1997)'
_computing_publication_material 'WinGX publication routines (Farrugia, 2005)'
_computing_structure_refinement 'SHELXL-2014/7 (Sheldrick, 2014)'
_computing_structure_solution 'SHELXL-2014/7 (Sheldrick, 2014)'
_diffrn_ambient_temperature 200(2)
_diffrn_measured_fraction_theta_full 0.998
_diffrn_measured_fraction_theta_max 0.998
_diffrn_measurement_device_type 'D8 Venture'
_diffrn_radiation_monochromator graphite
_diffrn_radiation_source 'fine-focus sealed tube'
_diffrn_radiation_type MoK\a
_diffrn_radiation_wavelength 0.71073
_diffrn_reflns_av_R_equivalents 0.1844
_diffrn_reflns_av_sigmaI/netI 0.1458
_diffrn_reflns_limit_h_max 21
_diffrn_reflns_limit_h_min -20
_diffrn_reflns_limit_k_max 11
_diffrn_reflns_limit_k_min -11
_diffrn_reflns_limit_l_max 19
_diffrn_reflns_limit_l_min -21
_diffrn_reflns_number 27646
_diffrn_reflns_theta_full 25.13
_diffrn_reflns_theta_max 25.13
_diffrn_reflns_theta_min 2.48
_exptl_absorpt_coefficient_mu 0.084
_exptl_absorpt_correction_T_max 0.9992
_exptl_absorpt_correction_T_min 0.9843
_exptl_absorpt_correction_type multi-scan
_exptl_absorpt_process_details SADABS
_exptl_crystal_colour colorless
_exptl_crystal_density_diffrn 1.264
_exptl_crystal_density_method 'not measured'
_exptl_crystal_description prism
_exptl_crystal_F_000 1080
_exptl_crystal_size_max 0.19
_exptl_crystal_size_mid 0.08
_exptl_crystal_size_min 0.01
_refine_diff_density_max 0.326
_refine_diff_density_min -0.273
_refine_diff_density_rms 0.064
_refine_ls_extinction_method none
_refine_ls_goodness_of_fit_ref 0.989
_refine_ls_hydrogen_treatment constr
_refine_ls_matrix_type full
_refine_ls_number_parameters 355
_refine_ls_number_reflns 4808
_refine_ls_number_restraints 0
_refine_ls_restrained_S_all 0.989
_refine_ls_R_factor_all 0.2063
_refine_ls_R_factor_gt 0.0629
_refine_ls_shift/su_max 0.000
_refine_ls_shift/su_mean 0.000
_refine_ls_structure_factor_coef Fsqd
_refine_ls_weighting_details 'calc w=1/[\s^2^(Fo^2^)+(0.0778P)^2^+0.0000P] where P=(Fo^2^+2Fc^2^)/3'
_refine_ls_weighting_scheme calc
_refine_ls_wR_factor_gt 0.1336
_refine_ls_wR_factor_ref 0.2023
_reflns_number_gt 1952
_reflns_number_total 4808
_reflns_threshold_expression >2sigma(I)
_cod_data_source_file d1ob01300a2.cif
_cod_data_source_block d23287
_cod_depositor_comments 'Adding full bibliography for 7158230--7158231.cif.'
_cod_original_sg_symbol_H-M 'P 21/c'
_cod_database_code 7158231

loop_
_symmetry_equiv_pos_as_xyz
'x, y, z'
'-x, y+1/2, -z+1/2'
'-x, -y, -z'
'x, -y-1/2, z-1/2'

loop_
_atom_site_label
_atom_site_type_symbol
_atom_site_fract_x
_atom_site_fract_y
_atom_site_fract_z
_atom_site_U_iso_or_equiv
_atom_site_adp_type
_atom_site_occupancy
_atom_site_symmetry_multiplicity
_atom_site_calc_flag
_atom_site_refinement_flags
_atom_site_disorder_assembly
_atom_site_disorder_group
C1 C 0.2523(3) 0.6197(5) 0.4080(3) 0.0440(12) Uani 1 1 d . . .
C2 C 0.2449(3) 0.5333(5) 0.4701(2) 0.0365(11) Uani 1 1 d . . .
C3 C 0.2653(3) 0.3907(5) 0.4857(2) 0.0345(11) Uani 1 1 d . . .
C4 C 0.2998(3) 0.2795(5) 0.4522(2) 0.0361(11) Uani 1 1 d . . .
C5 C 0.3205(3) 0.3102(5) 0.3885(3) 0.0463(12) Uani 1 1 d . . .
H5 H 0.3115 0.4045 0.3654 0.056 Uiso 1 1 calc R . .
C6 C 0.3546(3) 0.2029(5) 0.3582(3) 0.0541(14) Uani 1 1 d . . .
H6 H 0.3687 0.2258 0.3145 0.065 Uiso 1 1 calc R . .
C7 C 0.3687(3) 0.0648(5) 0.3894(3) 0.0536(14) Uani 1 1 d . . .
C8 C 0.4055(3) -0.0508(5) 0.3556(3) 0.0740(17) Uani 1 1 d . . .
H8A H 0.3611 -0.0994 0.3100 0.111 Uiso 1 1 calc R . .
H8B H 0.4351 -0.1217 0.3982 0.111 Uiso 1 1 calc R . .
H8C H 0.4442 -0.0061 0.3367 0.111 Uiso 1 1 calc R . .
C9 C 0.3466(3) 0.0359(5) 0.4523(3) 0.0584(14) Uani 1 1 d . . .
H9 H 0.3552 -0.0588 0.4749 0.070 Uiso 1 1 calc R . .
C10 C 0.3125(3) 0.1397(5) 0.4836(3) 0.0495(13) Uani 1 1 d . . .
H10 H 0.2977 0.1158 0.5267 0.059 Uiso 1 1 calc R . .
C11 C 0.2154(2) 0.4693(4) 0.5729(2) 0.0331(10) Uani 1 1 d . . .
C12 C 0.1893(2) 0.4379(5) 0.6385(2) 0.0345(11) Uani 1 1 d . . .
C13 C 0.1732(2) 0.2975(5) 0.6519(2) 0.0353(11) Uani 1 1 d . . .
H13 H 0.1826 0.2218 0.6213 0.042 Uiso 1 1 calc R . .
C14 C 0.1431(3) 0.2633(5) 0.7104(2) 0.0342(11) Uani 1 1 d . . .
C15 C 0.1303(2) 0.3764(4) 0.7570(2) 0.0331(10) Uani 1 1 d . . .
C16 C 0.1490(3) 0.5193(5) 0.7432(3) 0.0434(12) Uani 1 1 d . . .
H16 H 0.1416 0.5960 0.7744 0.052 Uiso 1 1 calc R . .
C17 C 0.1777(3) 0.5498(5) 0.6856(2) 0.0414(12) Uani 1 1 d . . .
H17 H 0.1899 0.6470 0.6773 0.050 Uiso 1 1 calc R . .
C18 C 0.0993(3) 0.3423(5) 0.8151(2) 0.0401(11) Uani 1 1 d . . .
H18 H 0.0911 0.4168 0.8470 0.048 Uiso 1 1 calc R . .
C19 C 0.0813(3) 0.2026(5) 0.8249(2) 0.0377(11) Uani 1 1 d . . .
C20 C 0.0336(3) 0.2616(5) 0.9267(3) 0.0649(16) Uani 1 1 d . . .
H20A H 0.0842 0.3139 0.9612 0.097 Uiso 1 1 calc R . .
H20B H 0.0105 0.2144 0.9610 0.097 Uiso 1 1 calc R . .
H20C H -0.0071 0.3298 0.8898 0.097 Uiso 1 1 calc R . .
C21 C 0.0923(3) 0.0895(5) 0.7775(3) 0.0416(12) Uani 1 1 d . . .
H21 H 0.0783 -0.0072 0.7845 0.050 Uiso 1 1 calc R . .
C22 C 0.1227(3) 0.1196(5) 0.7224(3) 0.0433(12) Uani 1 1 d . . .
H22 H 0.1305 0.0433 0.6913 0.052 Uiso 1 1 calc R . .
C23 C 0.2130(3) 0.5860(5) 0.5266(2) 0.0348(11) Uani 1 1 d . . .
C24 C 0.1790(3) 0.7326(4) 0.5247(2) 0.0329(11) Uani 1 1 d . . .
C25 C 0.0953(3) 0.7601(5) 0.4661(3) 0.0419(12) Uani 1 1 d . . .
C26 C 0.2214(3) 0.8417(5) 0.5756(3) 0.0391(11) Uani 1 1 d . . .
C27 C 0.3078(3) 0.8379(5) 0.6398(3) 0.0396(11) Uani 1 1 d . . .
C28 C 0.3702(3) 0.7607(5) 0.6305(3) 0.0537(13) Uani 1 1 d . . .
H28 H 0.3581 0.7074 0.5820 0.064 Uiso 1 1 calc R . .
C29 C 0.4497(3) 0.7610(5) 0.6913(3) 0.0580(14) Uani 1 1 d . . .
H29 H 0.4916 0.7072 0.6840 0.070 Uiso 1 1 calc R . .
C30 C 0.4699(3) 0.8376(5) 0.7624(3) 0.0527(13) Uani 1 1 d . . .
C31 C 0.5570(3) 0.8347(6) 0.8288(3) 0.0772(17) Uani 1 1 d . . .
H31A H 0.5828 0.7414 0.8280 0.116 Uiso 1 1 calc R . .
H31B H 0.5552 0.8479 0.8817 0.116 Uiso 1 1 calc R . .
H31C H 0.5894 0.9130 0.8199 0.116 Uiso 1 1 calc R . .
C32 C 0.4076(3) 0.9144(5) 0.7711(3) 0.0580(14) Uani 1 1 d . . .
H32 H 0.4198 0.9668 0.8198 0.070 Uiso 1 1 calc R . .
C33 C 0.3278(3) 0.9167(5) 0.7103(3) 0.0518(13) Uani 1 1 d . . .
H33 H 0.2865 0.9729 0.7171 0.062 Uiso 1 1 calc R . .
N1 N 0.2559(3) 0.6916(4) 0.3578(3) 0.0688(14) Uani 1 1 d . . .
N2 N 0.0513(2) 0.6525(4) 0.4179(2) 0.0555(11) Uani 1 1 d . . .
H2A H -0.0001 0.6678 0.3825 0.067 Uiso 1 1 calc R . .
H2B H 0.0738 0.5664 0.4216 0.067 Uiso 1 1 calc R . .
O1 O 0.24691(16) 0.3505(3) 0.54891(16) 0.0365(7) Uani 1 1 d . . .
O2 O 0.05259(18) 0.1552(3) 0.88066(18) 0.0490(9) Uani 1 1 d . . .
O3 O 0.06171(19) 0.8833(3) 0.45973(18) 0.0547(9) Uani 1 1 d . . .
O4 O 0.18558(18) 0.9705(3) 0.57354(17) 0.0490(9) Uani 1 1 d . . .
H4' H 0.1293 0.9580 0.5408 0.059 Uiso 1 1 d R . .

loop_
_atom_site_aniso_label
_atom_site_aniso_U_11
_atom_site_aniso_U_22
_atom_site_aniso_U_33
_atom_site_aniso_U_23
_atom_site_aniso_U_13
_atom_site_aniso_U_12
C1 0.053(3) 0.035(3) 0.052(3) 0.000(2) 0.029(3) 0.004(2)
C2 0.040(3) 0.031(3) 0.041(3) -0.002(2) 0.019(2) -0.001(2)
C3 0.035(3) 0.036(3) 0.034(2) -0.001(2) 0.016(2) 0.000(2)
C4 0.036(3) 0.038(3) 0.039(3) -0.004(2) 0.020(2) -0.002(2)
C5 0.055(3) 0.040(3) 0.054(3) 0.003(2) 0.033(3) 0.004(2)
C6 0.059(3) 0.051(4) 0.068(4) -0.010(3) 0.042(3) -0.002(3)
C7 0.059(4) 0.041(3) 0.073(4) -0.008(3) 0.039(3) 0.004(3)
C8 0.093(4) 0.050(4) 0.102(4) -0.018(3) 0.065(4) 0.007(3)
C9 0.082(4) 0.035(3) 0.076(4) 0.005(3) 0.050(3) 0.011(3)
C10 0.065(4) 0.038(3) 0.060(3) 0.005(2) 0.041(3) 0.004(3)
C11 0.033(3) 0.025(3) 0.040(3) -0.006(2) 0.015(2) 0.003(2)
C12 0.037(3) 0.036(3) 0.032(2) -0.002(2) 0.016(2) -0.002(2)
C13 0.038(3) 0.029(3) 0.040(3) -0.002(2) 0.018(2) 0.000(2)
C14 0.036(3) 0.032(3) 0.033(2) 0.004(2) 0.013(2) 0.004(2)
C15 0.034(3) 0.028(3) 0.036(2) 0.002(2) 0.014(2) -0.001(2)
C16 0.060(3) 0.034(3) 0.045(3) -0.007(2) 0.030(3) -0.002(2)
C17 0.058(3) 0.027(3) 0.045(3) 0.001(2) 0.028(3) 0.001(2)
C18 0.046(3) 0.038(3) 0.041(3) 0.002(2) 0.024(2) 0.002(2)
C19 0.038(3) 0.043(3) 0.035(3) 0.004(2) 0.018(2) 0.001(2)
C20 0.094(4) 0.053(3) 0.071(4) 0.001(3) 0.058(3) 0.007(3)
C21 0.049(3) 0.031(3) 0.045(3) 0.001(2) 0.020(2) -0.004(2)
C22 0.053(3) 0.037(3) 0.045(3) -0.001(2) 0.025(3) 0.001(2)
C23 0.036(3) 0.031(3) 0.040(3) -0.002(2) 0.019(2) 0.000(2)
C24 0.038(3) 0.023(3) 0.037(3) 0.000(2) 0.016(2) 0.001(2)
C25 0.046(3) 0.038(3) 0.043(3) -0.004(2) 0.020(3) 0.001(3)
C26 0.044(3) 0.032(3) 0.046(3) 0.004(2) 0.024(3) 0.003(2)
C27 0.042(3) 0.033(3) 0.048(3) 0.000(2) 0.024(3) -0.005(2)
C28 0.049(3) 0.054(3) 0.055(3) -0.010(3) 0.019(3) -0.005(3)
C29 0.045(3) 0.057(4) 0.070(4) -0.007(3) 0.023(3) 0.000(3)
C30 0.050(3) 0.047(3) 0.050(3) 0.001(3) 0.011(3) -0.015(3)
C31 0.052(4) 0.085(4) 0.075(4) 0.001(3) 0.008(3) -0.009(3)
C32 0.063(4) 0.065(4) 0.047(3) -0.011(3) 0.023(3) -0.008(3)
C33 0.054(4) 0.060(4) 0.047(3) -0.009(3) 0.027(3) -0.002(3)
N1 0.103(4) 0.053(3) 0.072(3) 0.013(3) 0.058(3) 0.008(3)
N2 0.041(2) 0.048(3) 0.060(3) -0.012(2) 0.004(2) 0.008(2)
O1 0.0466(19) 0.0272(17) 0.0425(18) -0.0008(14) 0.0255(16) 0.0034(15)
O2 0.067(2) 0.041(2) 0.057(2) 0.0010(16) 0.0427(19) -0.0021(17)
O3 0.051(2) 0.040(2) 0.061(2) -0.0028(17) 0.0121(17) 0.0133(17)
O4 0.051(2) 0.037(2) 0.056(2) -0.0061(16) 0.0183(17) 0.0039(17)

loop_
_atom_type_symbol
_atom_type_description
_atom_type_scat_dispersion_real
_atom_type_scat_dispersion_imag
_atom_type_scat_source
C C 0.0033 0.0016 'International Tables Vol C Tables 4.2.6.8 and 6.1.1.4'
H H 0.0000 0.0000 'International Tables Vol C Tables 4.2.6.8 and 6.1.1.4'
N N 0.0061 0.0033 'International Tables Vol C Tables 4.2.6.8 and 6.1.1.4'
O O 0.0106 0.0060 'International Tables Vol C Tables 4.2.6.8 and 6.1.1.4'

loop_
_geom_angle_atom_site_label_1
_geom_angle_atom_site_label_2
_geom_angle_atom_site_label_3
_geom_angle
_geom_angle_site_symmetry_1
_geom_angle_site_symmetry_3
_geom_angle_publ_flag
N1 C1 C2 177.7(5) . . ?
C3 C2 C1 126.8(4) . . ?
C3 C2 C23 109.0(4) . . ?
C1 C2 C23 124.3(4) . . ?
C2 C3 O1 107.5(3) . . ?
C2 C3 C4 135.7(4) . . ?
O1 C3 C4 116.8(4) . . ?
C5 C4 C10 118.7(4) . . ?
C5 C4 C3 120.9(4) . . ?
C10 C4 C3 120.5(4) . . ?
C4 C5 C6 119.9(4) . . ?
C4 C5 H5 120.0 . . ?
C6 C5 H5 120.0 . . ?
C7 C6 C5 122.2(5) . . ?
C7 C6 H6 118.9 . . ?
C5 C6 H6 118.9 . . ?
C6 C7 C9 117.0(4) . . ?
C6 C7 C8 121.6(4) . . ?
C9 C7 C8 121.5(5) . . ?
C7 C8 H8A 109.5 . . ?
C7 C8 H8B 109.5 . . ?
H8A C8 H8B 109.5 . . ?
C7 C8 H8C 109.5 . . ?
H8A C8 H8C 109.5 . . ?
H8B C8 H8C 109.5 . . ?
C10 C9 C7 122.3(5) . . ?
C10 C9 H9 118.9 . . ?
C7 C9 H9 118.9 . . ?
C9 C10 C4 120.0(4) . . ?
C9 C10 H10 120.0 . . ?
C4 C10 H10 120.0 . . ?
C23 C11 O1 110.3(3) . . ?
C23 C11 C12 135.7(4) . . ?
O1 C11 C12 113.8(3) . . ?
C13 C12 C17 119.4(4) . . ?
C13 C12 C11 119.2(4) . . ?
C17 C12 C11 121.3(4) . . ?
C12 C13 C14 121.2(4) . . ?
C12 C13 H13 119.4 . . ?
C14 C13 H13 119.4 . . ?
C13 C14 C22 121.9(4) . . ?
C13 C14 C15 119.3(4) . . ?
C22 C14 C15 118.7(4) . . ?
C16 C15 C18 122.4(4) . . ?
C16 C15 C14 118.2(4) . . ?
C18 C15 C14 119.3(4) . . ?
C17 C16 C15 121.3(4) . . ?
C17 C16 H16 119.3 . . ?
C15 C16 H16 119.3 . . ?
C16 C17 C12 120.4(4) . . ?
C16 C17 H17 119.8 . . ?
C12 C17 H17 119.8 . . ?
C19 C18 C15 119.8(4) . . ?
C19 C18 H18 120.1 . . ?
C15 C18 H18 120.1 . . ?
C18 C19 O2 125.2(4) . . ?
C18 C19 C21 121.3(4) . . ?
O2 C19 C21 113.5(4) . . ?
O2 C20 H20A 109.5 . . ?
O2 C20 H20B 109.5 . . ?
H20A C20 H20B 109.5 . . ?
O2 C20 H20C 109.5 . . ?
H20A C20 H20C 109.5 . . ?
H20B C20 H20C 109.5 . . ?
C22 C21 C19 119.8(4) . . ?
C22 C21 H21 120.1 . . ?
C19 C21 H21 120.1 . . ?
C21 C22 C14 121.0(4) . . ?
C21 C22 H22 119.5 . . ?
C14 C22 H22 119.5 . . ?
C11 C23 C2 104.6(4) . . ?
C11 C23 C24 130.5(4) . . ?
C2 C23 C24 124.7(4) . . ?
C26 C24 C25 118.4(4) . . ?
C26 C24 C23 123.9(4) . . ?
C25 C24 C23 117.7(4) . . ?
O3 C25 N2 119.0(4) . . ?
O3 C25 C24 121.7(4) . . ?
N2 C25 C24 119.3(4) . . ?
O4 C26 C24 121.0(4) . . ?
O4 C26 C27 111.4(4) . . ?
C24 C26 C27 127.5(4) . . ?
C33 C27 C28 118.4(4) . . ?
C33 C27 C26 119.3(4) . . ?
C28 C27 C26 122.2(4) . . ?
C29 C28 C27 120.3(5) . . ?
C29 C28 H28 119.8 . . ?
C27 C28 H28 119.8 . . ?
C28 C29 C30 121.6(5) . . ?
C28 C29 H29 119.2 . . ?
C30 C29 H29 119.2 . . ?
C32 C30 C29 117.7(5) . . ?
C32 C30 C31 121.5(5) . . ?
C29 C30 C31 120.8(5) . . ?
C30 C31 H31A 109.5 . . ?
C30 C31 H31B 109.5 . . ?
H31A C31 H31B 109.5 . . ?
C30 C31 H31C 109.5 . . ?
H31A C31 H31C 109.5 . . ?
H31B C31 H31C 109.5 . . ?
C30 C32 C33 121.5(5) . . ?
C30 C32 H32 119.3 . . ?
C33 C32 H32 119.3 . . ?
C27 C33 C32 120.5(5) . . ?
C27 C33 H33 119.8 . . ?
C32 C33 H33 119.8 . . ?
C25 N2 H2A 120.0 . . ?
C25 N2 H2B 120.0 . . ?
H2A N2 H2B 120.0 . . ?
C3 O1 C11 108.6(3) . . ?
C19 O2 C20 117.7(3) . . ?
C26 O4 H4' 106.2 . . ?

loop_
_geom_bond_atom_site_label_1
_geom_bond_atom_site_label_2
_geom_bond_distance
_geom_bond_site_symmetry_2
_geom_bond_publ_flag
C1 N1 1.151(5) . ?
C1 C2 1.431(6) . ?
C2 C3 1.364(5) . ?
C2 C23 1.451(5) . ?
C3 O1 1.369(4) . ?
C3 C4 1.457(5) . ?
C4 C5 1.382(5) . ?
C4 C10 1.391(6) . ?
C5 C6 1.390(6) . ?
C5 H5 0.9500 . ?
C6 C7 1.376(6) . ?
C6 H6 0.9500 . ?
C7 C9 1.381(6) . ?
C7 C8 1.511(6) . ?
C8 H8A 0.9800 . ?
C8 H8B 0.9800 . ?
C8 H8C 0.9800 . ?
C9 C10 1.379(6) . ?
C9 H9 0.9500 . ?
C10 H10 0.9500 . ?
C11 C23 1.355(5) . ?
C11 O1 1.384(4) . ?
C11 C12 1.478(5) . ?
C12 C13 1.372(5) . ?
C12 C17 1.410(5) . ?
C13 C14 1.411(5) . ?
C13 H13 0.9500 . ?
C14 C22 1.417(6) . ?
C14 C15 1.423(5) . ?
C15 C16 1.409(5) . ?
C15 C18 1.415(5) . ?
C16 C17 1.373(5) . ?
C16 H16 0.9500 . ?
C17 H17 0.9500 . ?
C18 C19 1.359(5) . ?
C18 H18 0.9500 . ?
C19 O2 1.382(4) . ?
C19 C21 1.418(6) . ?
C20 O2 1.420(5) . ?
C20 H20A 0.9800 . ?
C20 H20B 0.9800 . ?
C20 H20C 0.9800 . ?
C21 C22 1.351(5) . ?
C21 H21 0.9500 . ?
C22 H22 0.9500 . ?
C23 C24 1.478(5) . ?
C24 C26 1.361(5) . ?
C24 C25 1.442(6) . ?
C25 O3 1.268(5) . ?
C25 N2 1.337(5) . ?
C26 O4 1.343(5) . ?
C26 C27 1.487(6) . ?
C27 C33 1.381(6) . ?
C27 C28 1.389(6) . ?
C28 C29 1.380(6) . ?
C28 H28 0.9500 . ?
C29 C30 1.380(6) . ?
C29 H29 0.9500 . ?
C30 C32 1.379(6) . ?
C30 C31 1.509(6) . ?
C31 H31A 0.9800 . ?
C31 H31B 0.9800 . ?
C31 H31C 0.9800 . ?
C32 C33 1.383(6) . ?
C32 H32 0.9500 . ?
C33 H33 0.9500 . ?
N2 H2A 0.8800 . ?
N2 H2B 0.8800 . ?
O4 H4' 0.9317 . ?
